data_4115891
loop_
_publ_author_name
'Jaheon Kim'
'In-Sun Jung'
'Soo-Young Kim'
'Eunsung Lee'
'Jin-Koo Kang'
'Shigeru Sakamoto'
'Kentaro Yamaguchi'
'Kimoon Kim'

_publ_contact_author
;
Kimoon Kim
National Creative Research Initiative Center
for Smart Supramolecules and Department of Chemistry,
Pohang University of Science and Technology
San 31 Hyojadong, Pohang 790-784,South Korea
;
_publ_contact_author_email kkim@postech.ac.kr
_publ_contact_author_fax '82 562 279 8129'
_publ_contact_author_phone '82 562 279 2113'
_publ_section_title
;
 New Cucurbituril Homologues: Syntheses, Isolation, Characterization, and
 X-ray Crystal Structures of Cucurbit[n]uril (n= 5, 7, and 8)
;
_journal_name_full 'Journal of the American Chemical Society'
_journal_page_first 540
_journal_page_last 541
_journal_paper_doi 10.1021/ja993376p
_journal_volume 122
_journal_year 2000
_chemical_formula_sum 'C80 H144 Cl2 N40 O50 S'
_chemical_formula_weight 2569.31
_chemical_name_systematic
; 
 ? 
;
_space_group_IT_number 14
_symmetry_cell_setting monoclinic
_symmetry_space_group_name_Hall '-P 2ybc'
_symmetry_space_group_name_H-M 'P 1 21/c 1'
_atom_sites_solution_hydrogens geom
_atom_sites_solution_primary direct
_atom_sites_solution_secondary difmap
_audit_creation_method SHELXL-97
_cell_angle_alpha 90.00
_cell_angle_beta 98.9620(10)
_cell_angle_gamma 90.00
_cell_formula_units_Z 2
_cell_length_a 13.8327(3)
_cell_length_b 18.5925(2)
_cell_length_c 22.4398(6)
_cell_measurement_reflns_used 5786
_cell_measurement_temperature 213(2)
_cell_measurement_theta_max 24.08
_cell_measurement_theta_min 1.85
_cell_volume 5700.7(2)
_computing_cell_refinement 'Bruker SAINT'
_computing_data_collection 'Bruker SMART'
_computing_data_reduction 'Bruker SAINT'
_computing_molecular_graphics 'Bruker XP in SHELXTL'
_computing_publication_material 'Bruker XCIF in SHELXTL'
_computing_structure_refinement 'SHELXL-97 (Sheldrick, 1997)'
_computing_structure_solution 'SHELXS-97 (Sheldrick, 1990)'
_diffrn_ambient_temperature 213(2)
_diffrn_measured_fraction_theta_full 0.984
_diffrn_measured_fraction_theta_max 0.984
_diffrn_measurement_device_type 'Siemens SMART CCD'
_diffrn_measurement_method 'omega and phi scana'
_diffrn_radiation_monochromator graphite
_diffrn_radiation_source 'fine-focus sealed tube'
_diffrn_radiation_type MoK\a
_diffrn_radiation_wavelength 0.71073
_diffrn_reflns_av_R_equivalents 0.0242
_diffrn_reflns_av_sigmaI/netI 0.0276
_diffrn_reflns_limit_h_max 12
_diffrn_reflns_limit_h_min -15
_diffrn_reflns_limit_k_max 21
_diffrn_reflns_limit_k_min -19
_diffrn_reflns_limit_l_max 25
_diffrn_reflns_limit_l_min -16
_diffrn_reflns_number 22492
_diffrn_reflns_theta_full 24.08
_diffrn_reflns_theta_max 24.08
_diffrn_reflns_theta_min 1.85
_exptl_absorpt_coefficient_mu 0.186
_exptl_absorpt_correction_type none
_exptl_crystal_colour colorless
_exptl_crystal_density_diffrn 1.497
_exptl_crystal_description block
_exptl_crystal_F_000 2708
_exptl_crystal_size_max 0.40
_exptl_crystal_size_mid 0.40
_exptl_crystal_size_min 0.30
_refine_diff_density_max 0.723
_refine_diff_density_min -1.001
_refine_diff_density_rms 0.089
_refine_ls_extinction_coef 0.0048(10)
_refine_ls_extinction_expression Fc^*^=kFc[1+0.001xFc^2^\l^3^/sin(2\q)]^-1/4^
_refine_ls_extinction_method SHELXL
_refine_ls_goodness_of_fit_ref 1.019
_refine_ls_hydrogen_treatment mixed
_refine_ls_matrix_type full
_refine_ls_number_parameters 1055
_refine_ls_number_reflns 8887
_refine_ls_number_restraints 226
_refine_ls_restrained_S_all 1.014
_refine_ls_R_factor_all 0.1255
_refine_ls_R_factor_gt 0.1023
_refine_ls_shift/su_max 0.536
_refine_ls_shift/su_mean 0.034
_refine_ls_structure_factor_coef Fsqd
_refine_ls_weighting_details 'calc w=1/[\s^2^(Fo^2^)+(0.1808P)^2^+11.3868P] where P=(Fo^2^+2Fc^2^)/3'
_refine_ls_weighting_scheme calc
_refine_ls_wR_factor_gt 0.2811
_refine_ls_wR_factor_ref 0.3113
_reflns_number_gt 6744
_reflns_number_total 8887
_reflns_threshold_expression >2sigma(I)
_cod_data_source_file ja993376p_1.cif
_cod_data_source_block 2
_cod_database_code 4115891

loop_
_symmetry_equiv_pos_as_xyz
'x, y, z'
'-x, y+1/2, -z+1/2'
'-x, -y, -z'
'x, -y-1/2, z-1/2'

loop_
_atom_site_label
_atom_site_type_symbol
_atom_site_fract_x
_atom_site_fract_y
_atom_site_fract_z
_atom_site_U_iso_or_equiv
_atom_site_adp_type
_atom_site_occupancy
_atom_site_symmetry_multiplicity
_atom_site_calc_flag
_atom_site_refinement_flags
_atom_site_disorder_assembly
_atom_site_disorder_group
O1 O 0.5758(2) 0.3385(2) 0.23505(15) 0.0589(9) Uani 1 1 d . . .
O2 O 0.5253(3) 0.5344(2) 0.2565(2) 0.0894(14) Uani 1 1 d . . .
O3 O 0.3550(3) 0.69230(19) 0.17208(16) 0.0606(9) Uani 1 1 d . . .
O4 O 0.1784(3) 0.7122(2) 0.02962(17) 0.0702(11) Uani 1 1 d . . .
O5 O 0.8992(3) 0.4299(2) 0.09444(16) 0.0711(11) Uani 1 1 d . . .
O6 O 0.8699(3) 0.6299(3) 0.1318(2) 0.0963(16) Uani 1 1 d . . .
O7 O 0.7008(3) 0.7733(2) 0.04335(17) 0.0638(10) Uani 1 1 d . . .
O8 O 0.5171(3) 0.7890(3) -0.10810(17) 0.0852(14) Uani 1 1 d . . .
N1 N 0.7093(3) 0.2954(2) 0.19565(17) 0.0496(9) Uani 1 1 d . . .
N2 N 0.7244(3) 0.3984(2) 0.24662(17) 0.0501(9) Uani 1 1 d . . .
N3 N 0.6923(3) 0.5251(2) 0.26035(17) 0.0531(10) Uani 1 1 d . . .
N4 N 0.6211(3) 0.6309(2) 0.23812(18) 0.0537(10) Uani 1 1 d . . .
N5 N 0.5188(3) 0.7242(2) 0.18502(17) 0.0509(10) Uani 1 1 d . . .
N6 N 0.4140(3) 0.7859(2) 0.11984(16) 0.0509(10) Uani 1 1 d . . .
N7 N 0.3020(3) 0.7944(2) 0.02495(17) 0.0502(10) Uani 1 1 d . . .
N8 N 0.2178(3) 0.7541(2) -0.06056(17) 0.0559(10) Uani 1 1 d . . .
N9 N 0.8383(3) 0.3319(2) 0.13959(17) 0.0540(10) Uani 1 1 d . . .
N10 N 0.8502(3) 0.4366(2) 0.18815(17) 0.0502(9) Uani 1 1 d . . .
N11 N 0.8261(3) 0.5622(2) 0.2093(2) 0.0581(11) Uani 1 1 d . . .
N12 N 0.7594(3) 0.6703(2) 0.19120(19) 0.0585(11) Uani 1 1 d . . .
N13 N 0.6576(3) 0.7629(2) 0.13824(19) 0.0566(10) Uani 1 1 d . . .
N14 N 0.5495(3) 0.8108(2) 0.06451(16) 0.0514(10) Uani 1 1 d . . .
N15 N 0.4376(3) 0.8217(2) -0.02904(17) 0.0547(10) Uani 1 1 d . . .
N16 N 0.3495(3) 0.7880(2) -0.11575(16) 0.0528(10) Uani 1 1 d . . .
C1 C 0.6610(3) 0.3437(3) 0.22648(19) 0.0459(11) Uani 1 1 d . . .
C2 C 0.7011(4) 0.4540(3) 0.2873(2) 0.0561(12) Uani 1 1 d . . .
H2A H 0.7523 0.4551 0.3227 0.067 Uiso 1 1 calc R . .
H2B H 0.6393 0.4418 0.3010 0.067 Uiso 1 1 calc R . .
C3 C 0.6046(4) 0.5612(3) 0.2522(2) 0.0555(12) Uani 1 1 d . . .
C4 C 0.5472(4) 0.6859(3) 0.2416(2) 0.0603(13) Uani 1 1 d . . .
H4A H 0.4891 0.6632 0.2534 0.072 Uiso 1 1 calc R . .
H4B H 0.5726 0.7205 0.2731 0.072 Uiso 1 1 calc R . .
C5 C 0.4218(4) 0.7302(3) 0.1596(2) 0.0486(11) Uani 1 1 d . . .
C6 C 0.3206(4) 0.8123(3) 0.0887(2) 0.0546(12) Uani 1 1 d . . .
H6A H 0.2680 0.7922 0.1082 0.066 Uiso 1 1 calc R . .
H6B H 0.3189 0.8647 0.0930 0.066 Uiso 1 1 calc R . .
C7 C 0.2278(3) 0.7501(3) 0.0009(2) 0.0531(12) Uani 1 1 d . . .
C8 C 0.1343(4) 0.7231(3) -0.0996(2) 0.0636(14) Uani 1 1 d . . .
H8A H 0.0895 0.7022 -0.0745 0.076 Uiso 1 1 calc R . .
H8B H 0.0992 0.7616 -0.1238 0.076 Uiso 1 1 calc R . .
C9 C 0.8121(3) 0.3138(3) 0.19789(19) 0.0469(11) Uani 1 1 d . . .
H9A H 0.8559 0.2766 0.2190 0.056 Uiso 1 1 calc R . .
C10 C 0.8216(3) 0.3862(3) 0.2320(2) 0.0484(11) Uani 1 1 d . . .
H10A H 0.8713 0.3837 0.2688 0.058 Uiso 1 1 calc R . .
C11 C 0.7735(3) 0.5732(3) 0.2596(2) 0.0526(11) Uani 1 1 d . . .
H11A H 0.8181 0.5731 0.2986 0.063 Uiso 1 1 calc R . .
C12 C 0.7250(4) 0.6468(3) 0.2462(2) 0.0543(12) Uani 1 1 d . . .
H12A H 0.7441 0.6810 0.2797 0.065 Uiso 1 1 calc R . .
C13 C 0.5767(4) 0.7836(3) 0.1684(2) 0.0524(12) Uani 1 1 d . . .
H13A H 0.5984 0.8156 0.2032 0.063 Uiso 1 1 calc R . .
C14 C 0.5050(3) 0.8229(3) 0.11844(19) 0.0484(11) Uani 1 1 d . . .
H14A H 0.4997 0.8748 0.1273 0.058 Uiso 1 1 calc R . .
C15 C 0.3377(3) 0.8371(3) -0.0200(2) 0.0484(11) Uani 1 1 d . . .
H15A H 0.3282 0.8891 -0.0132 0.058 Uiso 1 1 calc R . .
C16 C 0.2754(4) 0.8112(3) -0.0801(2) 0.0525(11) Uani 1 1 d . . .
H16A H 0.2340 0.8502 -0.1003 0.063 Uiso 1 1 calc R . .
C17 C 0.8667(3) 0.4025(3) 0.1367(2) 0.0543(12) Uani 1 1 d . . .
C18 C 0.8965(4) 0.5050(3) 0.2066(3) 0.0627(14) Uani 1 1 d . . .
H18A H 0.9364 0.4994 0.2464 0.075 Uiso 1 1 calc R . .
H18B H 0.9402 0.5186 0.1781 0.075 Uiso 1 1 calc R . .
C19 C 0.8232(4) 0.6220(3) 0.1738(3) 0.0662(14) Uani 1 1 d . . .
C20 C 0.7530(4) 0.7439(3) 0.1709(3) 0.0664(14) Uani 1 1 d . . .
H20A H 0.8023 0.7521 0.1447 0.080 Uiso 1 1 calc R . .
H20B H 0.7682 0.7757 0.2059 0.080 Uiso 1 1 calc R . .
C21 C 0.6419(4) 0.7814(3) 0.0789(2) 0.0516(12) Uani 1 1 d . . .
C22 C 0.5220(4) 0.8520(3) 0.0102(2) 0.0584(13) Uani 1 1 d . . .
H22A H 0.5776 0.8541 -0.0119 0.070 Uiso 1 1 calc R . .
H22B H 0.5066 0.9013 0.0211 0.070 Uiso 1 1 calc R . .
C23 C 0.4417(4) 0.7986(3) -0.0867(2) 0.0563(12) Uani 1 1 d . . .
C24 C 0.6726(4) 0.2244(3) 0.1801(2) 0.0571(13) Uani 1 1 d . . .
H24A H 0.6131 0.2167 0.1979 0.069 Uiso 1 1 calc R . .
H24B H 0.7213 0.1891 0.1979 0.069 Uiso 1 1 calc R . .
N1G N 0.2289(9) 0.5434(7) 0.1331(6) 0.071(3) Uani 0.50 1 d PU A 1
H1GA H 0.2743 0.5474 0.1645 0.085 Uiso 0.50 1 calc PR A 1
N2G N 0.1628(10) 0.5440(7) 0.0400(5) 0.063(3) Uani 0.50 1 d PU A 1
H2GA H 0.1604 0.5385 0.0013 0.075 Uiso 0.50 1 calc PR A 1
N3G N 0.8450(11) 0.6402(17) 0.0111(9) 0.093(7) Uani 0.50 1 d PU A 1
H3GA H 0.8632 0.6261 0.0481 0.112 Uiso 0.50 1 calc PR A 1
N4G N 0.7541(18) 0.6531(15) -0.0779(12) 0.090(5) Uani 0.50 1 d PU A 1
H4GA H 0.7010 0.6480 -0.1039 0.108 Uiso 0.50 1 calc PR A 1
C1G C 0.4277(7) 0.5480(7) 0.0850(6) 0.055(3) Uani 0.50 1 d PDU A 1
H1GB H 0.4341 0.5239 0.1222 0.066 Uiso 0.50 1 calc PR A 1
C2G C 0.3361(10) 0.5647(17) 0.0536(9) 0.056(4) Uani 0.50 1 d PDU A 1
C3G C 0.3241(9) 0.5982(12) -0.0032(7) 0.066(4) Uani 0.50 1 d PDU A 1
H3GB H 0.2613 0.6072 -0.0246 0.079 Uiso 0.50 1 calc PR A 1
C4G C 0.4079(8) 0.6176(7) -0.0271(7) 0.069(3) Uani 0.50 1 d PDU A 1
H4GB H 0.4007 0.6418 -0.0643 0.083 Uiso 0.50 1 calc PR A 1
C5G C 0.5845(8) 0.6237(7) -0.0219(6) 0.063(3) Uani 0.50 1 d PDU A 1
H5GA H 0.5768 0.6490 -0.0586 0.076 Uiso 0.50 1 calc PR A 1
C6G C 0.6764(8) 0.6076(7) 0.0078(6) 0.060(3) Uani 0.50 1 d PDU A 1
C7G C 0.6860(8) 0.5666(7) 0.0609(5) 0.068(3) Uani 0.50 1 d PDU A 1
H7GA H 0.7487 0.5516 0.0788 0.082 Uiso 0.50 1 calc PR A 1
C8G C 0.6054(7) 0.5474(6) 0.0879(5) 0.063(2) Uani 0.50 1 d PDU A 1
H8GA H 0.6139 0.5212 0.1242 0.075 Uiso 0.50 1 calc PR A 1
C9G C 0.5113(7) 0.5679(8) 0.0600(6) 0.051(2) Uani 0.50 1 d PDU A 1
C10G C 0.5028(8) 0.6022(9) 0.0028(6) 0.057(3) Uani 0.50 1 d PDU A 1
C11G C 0.2434(17) 0.5527(15) 0.0800(11) 0.052(3) Uani 0.50 1 d PU A 1
C12G C 0.1285(14) 0.5253(17) 0.1365(10) 0.079(7) Uani 0.50 1 d PU A 1
H12A H 0.1033 0.5534 0.1677 0.094 Uiso 0.50 1 calc PR A 1
H12B H 0.1213 0.4739 0.1447 0.094 Uiso 0.50 1 calc PR A 1
C13G C 0.0765(13) 0.5454(14) 0.0731(6) 0.083(6) Uani 0.50 1 d PU A 1
H13A H 0.0269 0.5098 0.0571 0.099 Uiso 0.50 1 calc PR A 1
H13B H 0.0465 0.5932 0.0723 0.099 Uiso 0.50 1 calc PR A 1
C14G C 0.7668(17) 0.6340(18) -0.0142(9) 0.093(7) Uani 0.50 1 d PU A 1
C15G C 0.9096(14) 0.6737(12) -0.0248(11) 0.085(6) Uani 0.50 1 d PU A 1
H15A H 0.9671 0.6434 -0.0263 0.102 Uiso 0.50 1 calc PR A 1
H15B H 0.9315 0.7206 -0.0079 0.102 Uiso 0.50 1 calc PR A 1
C16G C 0.8484(13) 0.6828(10) -0.0898(10) 0.082(4) Uani 0.50 1 d PU A 1
H16A H 0.8427 0.7334 -0.1023 0.098 Uiso 0.50 1 calc PR A 1
H16B H 0.8759 0.6547 -0.1201 0.098 Uiso 0.50 1 calc PR A 1
N1G' N 0.1716(17) 0.5723(9) 0.0694(13) 0.147(9) Uani 0.50 1 d PU B 2
H1GC H 0.1610 0.6022 0.0392 0.176 Uiso 0.50 1 calc PR B 2
N2G' N 0.2487(13) 0.4989(12) 0.1327(9) 0.120(5) Uani 0.50 1 d PU B 2
H2GC H 0.2966 0.4722 0.1499 0.145 Uiso 0.50 1 calc PR B 2
N3G' N 0.752(3) 0.665(3) -0.0930(14) 0.161(14) Uani 0.50 1 d PU B 2
H3GC H 0.7108 0.6749 -0.1251 0.193 Uiso 0.50 1 calc PR B 2
N4G' N 0.8127(15) 0.6533(14) -0.0060(11) 0.101(6) Uani 0.50 1 d PU B 2
H4GC H 0.8075 0.6634 0.0313 0.121 Uiso 0.50 1 calc PR B 2
C1' C 0.3620(11) 0.5894(11) 0.0192(9) 0.085(4) Uani 0.50 1 d PDU B 2
H1'A H 0.3065 0.6031 -0.0081 0.102 Uiso 0.50 1 calc PR B 2
C2' C 0.3518(15) 0.558(2) 0.0742(10) 0.088(6) Uani 0.50 1 d PDU B 2
C3' C 0.4345(10) 0.5384(12) 0.1154(7) 0.095(5) Uani 0.50 1 d PDU B 2
H3'A H 0.4265 0.5171 0.1523 0.113 Uiso 0.50 1 calc PR B 2
C4' C 0.5294(10) 0.5502(9) 0.1019(7) 0.093(4) Uani 0.50 1 d PDU B 2
H4'A H 0.5845 0.5387 0.1303 0.111 Uiso 0.50 1 calc PR B 2
C5' C 0.6313(10) 0.5958(7) 0.0280(6) 0.078(3) Uani 0.50 1 d PDU B 2
H5'A H 0.6891 0.5848 0.0543 0.093 Uiso 0.50 1 calc PR B 2
C6' C 0.6383(12) 0.6275(8) -0.0261(6) 0.073(3) Uani 0.50 1 d PDU B 2
C7' C 0.5549(9) 0.6474(7) -0.0653(8) 0.089(3) Uani 0.50 1 d PDU B 2
H7'A H 0.5605 0.6712 -0.1016 0.106 Uiso 0.50 1 calc PR B 2
C8' C 0.4636(10) 0.6322(7) -0.0507(7) 0.089(3) Uani 0.50 1 d PDU B 2
H8'A H 0.4066 0.6432 -0.0778 0.107 Uiso 0.50 1 calc PR B 2
C9' C 0.4574(10) 0.6003(9) 0.0048(7) 0.068(3) Uani 0.50 1 d PDU B 2
C10' C 0.5411(9) 0.5792(12) 0.0456(7) 0.077(4) Uani 0.50 1 d PDU B 2
C11' C 0.259(2) 0.540(2) 0.092(2) 0.107(8) Uani 0.50 1 d PU B 2
C12' C 0.0975(19) 0.5463(13) 0.1065(15) 0.114(9) Uani 0.50 1 d PU B 2
H12C H 0.0438 0.5212 0.0813 0.137 Uiso 0.50 1 calc PR B 2
H12D H 0.0706 0.5866 0.1268 0.137 Uiso 0.50 1 calc PR B 2
C13' C 0.152(2) 0.497(2) 0.1509(15) 0.134(10) Uani 0.50 1 d PU B 2
H13C H 0.1542 0.5142 0.1923 0.160 Uiso 0.50 1 calc PR B 2
H13D H 0.1245 0.4482 0.1474 0.160 Uiso 0.50 1 calc PR B 2
C14' C 0.7371(15) 0.6394(14) -0.0394(12) 0.087(5) Uani 0.50 1 d PU B 2
C15' C 0.875(3) 0.671(3) -0.081(3) 0.27(3) Uani 0.50 1 d PU B 2
H15C H 0.9007 0.6378 -0.1087 0.321 Uiso 0.50 1 calc PR B 2
H15D H 0.8930 0.7196 -0.0909 0.321 Uiso 0.50 1 calc PR B 2
C16' C 0.919(3) 0.655(3) -0.0230(18) 0.21(2) Uani 0.50 1 d PU B 2
H16C H 0.9525 0.6086 -0.0188 0.257 Uiso 0.50 1 calc PR B 2
H16D H 0.9600 0.6937 -0.0034 0.257 Uiso 0.50 1 calc PR B 2
Cl1 Cl 0.93994(18) 0.65257(19) -0.23301(15) 0.1496(11) Uani 1 1 d . . .
O1W O 0.8459(5) 0.2035(4) 0.3172(3) 0.135(2) Uani 1 1 d . . .
O2W O 0.1036(5) 0.6140(3) 0.2767(3) 0.1180(19) Uani 1 1 d . . .
O3W O 0.6913(5) 0.6374(5) 0.3807(3) 0.149(3) Uani 1 1 d . . .
O4W O -0.0603(5) 0.8129(5) -0.1921(4) 0.164(3) Uani 1 1 d . . .
O5W O 0.6196(4) 0.6240(6) -0.1898(4) 0.201(5) Uani 1 1 d . . .
O6W O 0.1323(6) 0.9113(5) -0.0047(7) 0.237(5) Uani 1 1 d . . .
O7W O 0.9611(10) 0.8705(7) -0.0795(5) 0.245(6) Uani 1 1 d . . .
O8W O 0.8945(14) 0.4333(18) 0.3975(9) 0.221(12) Uani 0.50 1 d P C 1
O8' O 0.9549(17) 0.4967(17) 0.3759(8) 0.230(14) Uani 0.50 1 d P C 1
O9W O 0.9878(11) 0.3036(9) 0.3597(6) 0.135(5) Uani 0.50 1 d P D 2
O9' O 1.070(2) 0.382(2) 0.3496(16) 0.35(2) Uani 0.50 1 d P E 2
O10W O 0.8804(8) 0.8268(8) 0.0315(6) 0.121(4) Uani 0.50 1 d P F 3
O10' O 0.8194(11) 0.8625(8) -0.0092(7) 0.135(4) Uani 0.50 1 d P F 3
O11W O 0.3338(13) 0.5576(11) 0.2630(12) 0.187(9) Uani 0.50 1 d P G 4
O11' O 0.3354(17) 0.497(2) 0.2435(8) 0.264(18) Uani 0.50 1 d P G 4
O12W O 0.3807(14) 1.0030(6) 0.0775(7) 0.103(5) Uani 0.50 1 d P H 5
O12' O 0.458(4) 1.0029(15) 0.1015(17) 0.25(2) Uani 0.50 1 d P H 5
O13W O 0.4227(18) 0.9549(11) -0.1204(12) 0.207(10) Uani 0.50 1 d P I 6
O13' O 0.152(2) 1.0183(13) -0.1906(9) 0.251(13) Uani 0.50 1 d P J 6
O14W O 0.259(2) 0.4091(15) 0.2648(18) 0.292(14) Uani 0.50 1 d P K 7
O14' O 0.9739(19) 0.2603(18) 0.3970(15) 0.263(13) Uani 0.50 1 d P L 7
O15W O 0.243(7) 1.028(2) 0.001(4) 0.69(10) Uani 0.50 1 d P M 8
O15' O 0.385(9) 1.011(4) 0.068(4) 0.76(11) Uani 0.50 1 d P N 8
S1 S 0.2802(10) 1.0182(5) -0.0938(5) 0.215(4) Uani 0.50 1 d PD O 9
O1S O 0.3780(13) 0.9993(9) -0.0791(16) 0.232(14) Uani 0.50 1 d PD O 9
O2S O 0.2832(16) 1.0796(8) -0.1277(12) 0.242(12) Uani 0.50 1 d PD O 9
O3S O 0.214(4) 1.0223(15) -0.053(2) 0.37(3) Uani 0.50 1 d PD O 9
O4S O 0.274(4) 0.9693(14) -0.1423(12) 0.51(4) Uani 0.50 1 d PD O 9

loop_
_atom_site_aniso_label
_atom_site_aniso_U_11
_atom_site_aniso_U_22
_atom_site_aniso_U_33
_atom_site_aniso_U_23
_atom_site_aniso_U_13
_atom_site_aniso_U_12
O1 0.0409(19) 0.081(2) 0.058(2) 0.0182(17) 0.0184(15) 0.0005(16)
O2 0.053(2) 0.089(3) 0.136(4) 0.044(3) 0.047(2) 0.009(2)
O3 0.060(2) 0.065(2) 0.064(2) 0.0019(17) 0.0332(17) -0.0047(17)
O4 0.064(2) 0.089(3) 0.065(2) -0.0082(19) 0.0335(19) -0.024(2)
O5 0.060(2) 0.100(3) 0.057(2) 0.002(2) 0.0233(17) -0.025(2)
O6 0.077(3) 0.107(3) 0.121(4) 0.038(3) 0.066(3) 0.010(2)
O7 0.058(2) 0.071(2) 0.069(2) -0.0103(18) 0.0333(18) -0.0148(17)
O8 0.056(2) 0.153(4) 0.052(2) -0.017(2) 0.0255(18) -0.027(2)
N1 0.042(2) 0.062(2) 0.046(2) 0.0016(18) 0.0124(16) -0.0091(18)
N2 0.043(2) 0.061(2) 0.049(2) 0.0017(18) 0.0179(17) 0.0028(18)
N3 0.052(2) 0.061(2) 0.051(2) 0.0069(19) 0.0217(18) 0.0028(19)
N4 0.052(2) 0.062(2) 0.052(2) 0.0018(19) 0.0228(18) 0.0035(19)
N5 0.055(2) 0.057(2) 0.045(2) 0.0024(17) 0.0226(18) 0.0027(18)
N6 0.055(2) 0.059(2) 0.042(2) 0.0010(18) 0.0155(17) -0.0087(18)
N7 0.048(2) 0.062(2) 0.043(2) -0.0029(18) 0.0143(17) -0.0062(18)
N8 0.048(2) 0.073(3) 0.050(2) -0.008(2) 0.0188(18) -0.011(2)
N9 0.046(2) 0.075(3) 0.044(2) -0.0089(19) 0.0183(17) -0.009(2)
N10 0.043(2) 0.060(2) 0.050(2) -0.0007(18) 0.0164(17) -0.0067(18)
N11 0.049(2) 0.060(3) 0.069(3) 0.000(2) 0.023(2) -0.0075(19)
N12 0.044(2) 0.068(3) 0.067(3) 0.008(2) 0.0185(19) -0.009(2)
N13 0.044(2) 0.070(3) 0.058(2) 0.004(2) 0.0135(18) -0.0096(19)
N14 0.052(2) 0.064(2) 0.042(2) -0.0001(18) 0.0166(17) -0.0118(19)
N15 0.053(2) 0.067(3) 0.046(2) -0.0003(19) 0.0136(18) -0.0124(19)
N16 0.051(2) 0.071(3) 0.041(2) -0.0003(18) 0.0197(17) -0.0101(19)
C1 0.036(2) 0.063(3) 0.039(2) 0.016(2) 0.0079(18) 0.004(2)
C2 0.061(3) 0.066(3) 0.045(2) 0.005(2) 0.021(2) 0.005(2)
C3 0.050(3) 0.070(3) 0.051(3) 0.011(2) 0.022(2) 0.007(2)
C4 0.071(3) 0.068(3) 0.049(3) 0.009(2) 0.029(2) 0.014(3)
C5 0.055(3) 0.052(3) 0.044(2) -0.009(2) 0.025(2) -0.002(2)
C6 0.054(3) 0.066(3) 0.047(3) -0.004(2) 0.021(2) -0.001(2)
C7 0.046(3) 0.062(3) 0.056(3) -0.006(2) 0.022(2) -0.003(2)
C8 0.039(3) 0.092(4) 0.064(3) -0.020(3) 0.018(2) -0.007(3)
C9 0.037(2) 0.062(3) 0.042(2) 0.003(2) 0.0077(18) 0.003(2)
C10 0.035(2) 0.067(3) 0.043(2) 0.004(2) 0.0051(18) -0.003(2)
C11 0.048(3) 0.066(3) 0.045(2) -0.002(2) 0.009(2) -0.005(2)
C12 0.055(3) 0.064(3) 0.045(2) -0.006(2) 0.011(2) -0.006(2)
C13 0.059(3) 0.056(3) 0.045(2) -0.011(2) 0.015(2) -0.007(2)
C14 0.053(3) 0.051(3) 0.042(2) -0.006(2) 0.012(2) -0.004(2)
C15 0.052(3) 0.050(3) 0.046(2) 0.001(2) 0.013(2) -0.004(2)
C16 0.049(3) 0.054(3) 0.054(3) 0.006(2) 0.008(2) 0.003(2)
C17 0.036(2) 0.080(4) 0.049(3) 0.004(2) 0.013(2) -0.009(2)
C18 0.039(3) 0.077(4) 0.075(3) -0.004(3) 0.019(2) -0.008(2)
C19 0.046(3) 0.076(4) 0.082(4) 0.007(3) 0.026(3) -0.008(3)
C20 0.045(3) 0.074(4) 0.080(4) 0.007(3) 0.009(2) -0.015(3)
C21 0.050(3) 0.054(3) 0.052(3) -0.008(2) 0.015(2) -0.016(2)
C22 0.058(3) 0.070(3) 0.049(3) 0.003(2) 0.013(2) -0.019(2)
C23 0.053(3) 0.075(3) 0.044(3) 0.002(2) 0.018(2) -0.014(2)
C24 0.060(3) 0.072(3) 0.041(2) 0.004(2) 0.014(2) -0.018(3)
N1G 0.053(6) 0.096(9) 0.065(5) -0.017(6) 0.016(4) -0.010(6)
N2G 0.067(5) 0.065(7) 0.059(5) -0.006(4) 0.017(4) -0.012(5)
N3G 0.057(7) 0.140(19) 0.097(9) -0.008(9) 0.058(6) -0.013(10)
N4G 0.073(8) 0.085(9) 0.122(11) 0.011(12) 0.048(8) -0.013(7)
C1G 0.061(6) 0.051(6) 0.058(7) -0.011(6) 0.028(5) -0.004(5)
C2G 0.061(5) 0.038(7) 0.075(11) -0.008(10) 0.026(6) -0.001(6)
C3G 0.044(6) 0.073(8) 0.085(8) 0.001(7) 0.021(6) 0.007(7)
C4G 0.065(6) 0.061(7) 0.090(8) 0.019(6) 0.039(6) 0.010(6)
C5G 0.065(6) 0.063(7) 0.069(8) -0.005(6) 0.036(6) 0.000(6)
C6G 0.055(5) 0.062(7) 0.067(7) -0.031(5) 0.024(5) -0.020(5)
C7G 0.048(5) 0.081(8) 0.076(6) -0.030(5) 0.011(5) -0.015(5)
C8G 0.059(5) 0.076(7) 0.056(6) -0.022(5) 0.015(4) -0.018(5)
C9G 0.054(5) 0.049(6) 0.057(8) -0.029(5) 0.025(5) -0.008(5)
C10G 0.060(5) 0.049(6) 0.069(7) -0.016(5) 0.029(6) -0.009(7)
C11G 0.059(6) 0.034(7) 0.066(7) -0.006(6) 0.014(5) -0.006(6)
C12G 0.048(8) 0.13(2) 0.058(8) 0.018(9) 0.000(6) -0.016(10)
C13G 0.066(6) 0.132(16) 0.049(8) 0.008(9) 0.005(5) -0.022(8)
C14G 0.082(8) 0.126(17) 0.083(10) -0.068(11) 0.050(8) -0.055(12)
C15G 0.058(6) 0.098(10) 0.112(13) 0.071(10) 0.056(6) 0.035(7)
C16G 0.066(9) 0.077(8) 0.114(9) 0.014(8) 0.048(7) 0.007(7)
N1G' 0.104(10) 0.088(12) 0.28(3) 0.048(14) 0.125(16) 0.016(11)
N2G' 0.084(9) 0.161(17) 0.124(12) -0.010(11) 0.040(8) -0.035(10)
N3G' 0.156(18) 0.21(4) 0.146(14) 0.023(17) 0.105(12) -0.01(2)
N4G' 0.083(10) 0.083(11) 0.152(14) -0.043(13) 0.067(9) -0.018(13)
C1' 0.072(8) 0.061(10) 0.130(13) -0.028(9) 0.040(8) -0.014(9)
C2' 0.081(7) 0.09(2) 0.107(16) -0.057(12) 0.046(8) -0.039(11)
C3' 0.101(8) 0.125(14) 0.068(9) -0.043(9) 0.047(7) -0.052(9)
C4' 0.086(8) 0.133(13) 0.062(7) -0.024(7) 0.023(6) -0.043(8)
C5' 0.072(7) 0.083(9) 0.084(8) -0.032(6) 0.033(7) -0.022(7)
C6' 0.085(7) 0.063(8) 0.079(8) -0.037(6) 0.042(6) -0.013(8)
C7' 0.099(7) 0.068(8) 0.108(10) 0.009(7) 0.046(7) 0.009(7)
C8' 0.091(7) 0.061(7) 0.124(10) 0.012(7) 0.038(7) 0.008(7)
C9' 0.075(7) 0.040(7) 0.098(8) -0.015(6) 0.038(7) 0.007(9)
C10' 0.073(7) 0.109(13) 0.055(7) -0.041(6) 0.033(6) -0.018(8)
C11' 0.091(9) 0.08(2) 0.16(3) -0.031(12) 0.072(14) -0.026(11)
C12' 0.093(13) 0.088(16) 0.18(3) -0.03(2) 0.086(18) -0.031(12)
C13' 0.109(18) 0.17(3) 0.14(2) -0.014(13) 0.068(18) -0.042(16)
C14' 0.099(8) 0.073(10) 0.102(14) -0.041(12) 0.060(9) -0.022(10)
C15' 0.16(2) 0.42(8) 0.25(3) 0.08(5) 0.13(2) -0.04(4)
C16' 0.119(11) 0.38(6) 0.17(2) -0.13(3) 0.109(14) -0.10(2)
Cl1 0.0906(15) 0.186(3) 0.171(2) 0.050(2) 0.0182(15) 0.0181(16)
O1W 0.105(4) 0.185(6) 0.128(5) 0.019(4) 0.058(4) 0.019(4)
O2W 0.124(4) 0.121(4) 0.114(4) -0.029(3) 0.035(3) -0.037(4)
O3W 0.113(4) 0.251(9) 0.089(4) 0.016(4) 0.036(3) 0.068(5)
O4W 0.090(4) 0.224(8) 0.177(6) 0.063(6) 0.015(4) 0.049(5)
O5W 0.065(3) 0.344(13) 0.193(7) 0.162(9) 0.014(4) 0.018(5)
O6W 0.124(6) 0.174(8) 0.417(17) 0.020(10) 0.055(8) 0.062(6)
O7W 0.300(14) 0.238(12) 0.219(11) -0.072(9) 0.113(10) -0.044(10)
O8W 0.124(14) 0.40(4) 0.121(14) -0.042(17) -0.038(10) 0.078(18)
O8' 0.171(19) 0.41(4) 0.097(11) 0.002(16) -0.003(11) 0.15(2)
O9W 0.120(10) 0.178(14) 0.115(9) 0.015(9) 0.045(8) -0.033(9)
O9' 0.21(2) 0.41(5) 0.38(4) -0.20(4) -0.09(2) 0.15(3)
O10W 0.066(6) 0.191(13) 0.110(8) 0.009(8) 0.025(6) -0.041(7)
O10' 0.136(11) 0.146(11) 0.132(10) 0.003(9) 0.053(9) -0.021(9)
O11W 0.088(10) 0.176(16) 0.30(3) -0.057(16) 0.034(12) -0.005(10)
O11' 0.171(18) 0.49(5) 0.113(12) 0.04(2) -0.033(12) -0.17(3)
O12W 0.167(13) 0.034(5) 0.113(9) 0.011(5) 0.042(9) -0.027(7)
O12' 0.41(5) 0.16(2) 0.24(3) 0.042(19) 0.24(4) 0.11(3)
O13W 0.185(19) 0.143(15) 0.29(3) 0.121(17) 0.033(17) 0.037(14)
O13' 0.39(4) 0.188(19) 0.148(15) 0.017(14) -0.045(18) 0.06(2)
O14W 0.21(2) 0.23(3) 0.45(5) 0.01(3) 0.10(3) -0.01(2)
O14' 0.20(2) 0.31(3) 0.30(3) -0.02(3) 0.11(2) -0.03(2)
O15W 1.09(17) 0.21(3) 1.04(18) -0.11(6) 1.00(18) -0.13(6)
O15' 1.2(2) 0.39(8) 0.56(11) 0.24(7) -0.17(13) -0.48(11)
S1 0.258(12) 0.142(7) 0.251(11) 0.023(7) 0.057(9) 0.020(7)
O1S 0.107(12) 0.090(10) 0.48(5) 0.016(17) 0.003(18) -0.026(9)
O2S 0.27(2) 0.099(11) 0.39(3) -0.027(16) 0.15(2) -0.080(13)
O3S 0.59(6) 0.159(18) 0.50(6) -0.01(3) 0.49(6) 0.02(2)
O4S 1.12(13) 0.21(3) 0.26(3) -0.01(2) 0.31(5) 0.31(5)

loop_
_atom_type_symbol
_atom_type_description
_atom_type_scat_dispersion_real
_atom_type_scat_dispersion_imag
_atom_type_scat_source
C C 0.0033 0.0016 'International Tables Vol C Tables 4.2.6.8 and 6.1.1.4'
H H 0.0000 0.0000 'International Tables Vol C Tables 4.2.6.8 and 6.1.1.4'
N N 0.0061 0.0033 'International Tables Vol C Tables 4.2.6.8 and 6.1.1.4'
O O 0.0106 0.0060 'International Tables Vol C Tables 4.2.6.8 and 6.1.1.4'
Cl Cl 0.1484 0.1585 'International Tables Vol C Tables 4.2.6.8 and 6.1.1.4'
S S 0.1246 0.1234 'International Tables Vol C Tables 4.2.6.8 and 6.1.1.4'

loop_
_geom_angle_atom_site_label_1
_geom_angle_atom_site_label_2
_geom_angle_atom_site_label_3
_geom_angle
_geom_angle_site_symmetry_1
_geom_angle_site_symmetry_3
C1 N1 C24 122.9(4) . .
C1 N1 C9 112.2(4) . .
C24 N1 C9 122.1(4) . .
C1 N2 C2 122.9(4) . .
C1 N2 C10 112.2(4) . .
C2 N2 C10 124.0(4) . .
C3 N3 C11 111.7(4) . .
C3 N3 C2 121.0(4) . .
C11 N3 C2 123.9(4) . .
C3 N4 C12 111.3(4) . .
C3 N4 C4 120.8(4) . .
C12 N4 C4 122.7(4) . .
C5 N5 C13 111.9(4) . .
C5 N5 C4 121.0(4) . .
C13 N5 C4 120.9(4) . .
C5 N6 C14 113.4(4) . .
C5 N6 C6 123.1(4) . .
C14 N6 C6 122.8(4) . .
C7 N7 C15 112.3(4) . .
C7 N7 C6 122.4(4) . .
C15 N7 C6 122.6(4) . .
C7 N8 C16 112.0(4) . .
C7 N8 C8 122.1(4) . .
C16 N8 C8 122.3(4) . .
C17 N9 C8 122.7(4) . 3_665
C17 N9 C9 112.2(4) . .
C8 N9 C9 121.4(4) 3_665 .
C17 N10 C18 121.5(4) . .
C17 N10 C10 111.8(4) . .
C18 N10 C10 121.5(4) . .
C19 N11 C11 111.5(4) . .
C19 N11 C18 122.2(4) . .
C11 N11 C18 124.0(4) . .
C19 N12 C20 123.2(4) . .
C19 N12 C12 110.9(4) . .
C20 N12 C12 122.7(4) . .
C21 N13 C20 123.4(4) . .
C21 N13 C13 111.9(4) . .
C20 N13 C13 122.6(4) . .
C21 N14 C22 121.5(4) . .
C21 N14 C14 111.2(4) . .
C22 N14 C14 122.0(4) . .
C23 N15 C15 111.9(4) . .
C23 N15 C22 122.9(4) . .
C15 N15 C22 121.8(4) . .
C23 N16 C24 122.7(4) . 3_665
C23 N16 C16 112.5(4) . .
C24 N16 C16 122.5(4) 3_665 .
O1 C1 N1 125.7(5) . .
O1 C1 N2 125.9(4) . .
N1 C1 N2 108.4(4) . .
N2 C2 N3 113.6(4) . .
O2 C3 N4 126.2(5) . .
O2 C3 N3 125.2(5) . .
N4 C3 N3 108.6(4) . .
N5 C4 N4 113.2(4) . .
O3 C5 N6 126.9(5) . .
O3 C5 N5 125.2(5) . .
N6 C5 N5 107.9(4) . .
N7 C6 N6 113.8(4) . .
O4 C7 N7 125.8(5) . .
O4 C7 N8 125.6(5) . .
N7 C7 N8 108.6(4) . .
N9 C8 N8 113.1(4) 3_665 .
N9 C9 N1 113.8(4) . .
N9 C9 C10 103.4(4) . .
N1 C9 C10 103.3(3) . .
N2 C10 N10 114.3(4) . .
N2 C10 C9 103.8(4) . .
N10 C10 C9 103.6(3) . .
N3 C11 N11 114.2(4) . .
N3 C11 C12 103.9(4) . .
N11 C11 C12 103.3(4) . .
N4 C12 N12 113.8(4) . .
N4 C12 C11 103.7(4) . .
N12 C12 C11 104.1(4) . .
N5 C13 N13 114.6(4) . .
N5 C13 C14 103.1(4) . .
N13 C13 C14 103.9(4) . .
N6 C14 N14 115.4(4) . .
N6 C14 C13 102.8(4) . .
N14 C14 C13 102.7(4) . .
N7 C15 N15 115.4(4) . .
N7 C15 C16 103.5(4) . .
N15 C15 C16 103.1(4) . .
N8 C16 N16 114.8(4) . .
N8 C16 C15 102.8(4) . .
N16 C16 C15 103.0(4) . .
O5 C17 N10 126.3(5) . .
O5 C17 N9 125.3(5) . .
N10 C17 N9 108.4(4) . .
N11 C18 N10 112.6(4) . .
O6 C19 N12 125.6(5) . .
O6 C19 N11 124.9(5) . .
N12 C19 N11 109.4(4) . .
N12 C20 N13 113.5(4) . .
O7 C21 N13 125.6(5) . .
O7 C21 N14 125.2(5) . .
N13 C21 N14 109.3(4) . .
N14 C22 N15 112.8(4) . .
O8 C23 N16 125.8(5) . .
O8 C23 N15 125.2(5) . .
N16 C23 N15 109.0(4) . .
N1 C24 N16 113.6(4) . 3_665
C11G N1G C12G 112.3(16) . .
C11G N2G C13G 108.2(14) . .
C14G N3G C15G 113(2) . .
C14G N4G C16G 107(2) . .
C2G C1G C9G 118.7(11) . .
C1G C2G C3G 122.0(12) . .
C1G C2G C11G 122.2(12) . .
C3G C2G C11G 115.7(11) . .
C4G C3G C2G 118.3(12) . .
C3G C4G C10G 122.1(11) . .
C10G C5G C6G 119.4(11) . .
C5G C6G C7G 119.3(11) . .
C5G C6G C14G 121.7(15) . .
C7G C6G C14G 119.0(14) . .
C8G C7G C6G 122.1(11) . .
C7G C8G C9G 119.0(11) . .
C1G C9G C8G 120.7(10) . .
C1G C9G C10G 121.3(10) . .
C8G C9G C10G 117.7(10) . .
C5G C10G C9G 122.0(11) . .
C5G C10G C4G 120.4(10) . .
C9G C10G C4G 117.5(10) . .
N1G C11G N2G 113(2) . .
N1G C11G C2G 131.6(18) . .
N2G C11G C2G 115(2) . .
N1G C12G C13G 102.1(15) . .
N2G C13G C12G 99.2(13) . .
N3G C14G N4G 114.8(19) . .
N3G C14G C6G 130(2) . .
N4G C14G C6G 115.1(18) . .
N3G C15G C16G 105.9(18) . .
N4G C16G C15G 98.8(18) . .
C11' N1G' C12' 107(2) . .
C11' N2G' C13' 116(2) . .
C14' N3G' C15' 100(3) . .
C14' N4G' C16' 127(3) . .
C2' C1' C9' 119.2(16) . .
C11' C2' C1' 124(2) . .
C11' C2' C3' 115.6(19) . .
C1' C2' C3' 120.6(17) . .
C4' C3' C2' 120.5(16) . .
C10' C4' C3' 119.7(14) . .
C6' C5' C10' 122.4(14) . .
C5' C6' C7' 120.8(15) . .
C5' C6' C14' 116.4(16) . .
C7' C6' C14' 122.8(15) . .
C6' C7' C8' 119.7(15) . .
C7' C8' C9' 119.0(14) . .
C8' C9' C10' 122.5(13) . .
C8' C9' C1' 117.0(14) . .
C10' C9' C1' 120.5(13) . .
C4' C10' C9' 119.4(12) . .
C4' C10' C5' 124.9(12) . .
C9' C10' C5' 115.5(13) . .
N2G' C11' C2' 124(3) . .
N2G' C11' N1G' 110(3) . .
C2' C11' N1G' 125(3) . .
N1G' C12' C13' 105(2) . .
N2G' C13' C12' 101(2) . .
N4G' C14' N3G' 104(2) . .
N4G' C14' C6' 130(2) . .
N3G' C14' C6' 121(3) . .
C16' C15' N3G' 115(3) . .
N4G' C16' C15' 87(3) . .
O2S S1 O1S 103.2(16) . .
O2S S1 O3S 113.5(18) . .
O1S S1 O3S 125(3) . .
O2S S1 O4S 96.3(17) . .
O1S S1 O4S 88(2) . .
O3S S1 O4S 125(3) . .

loop_
_geom_bond_atom_site_label_1
_geom_bond_atom_site_label_2
_geom_bond_distance
_geom_bond_site_symmetry_2
O1 C1 1.226(5) .
O2 C3 1.221(6) .
O3 C5 1.229(6) .
O4 C7 1.231(6) .
O5 C17 1.222(6) .
O6 C19 1.233(7) .
O7 C21 1.235(6) .
O8 C23 1.227(6) .
N1 C1 1.370(6) .
N1 C24 1.436(6) .
N1 C9 1.456(6) .
N2 C1 1.373(6) .
N2 C2 1.448(6) .
N2 C10 1.450(6) .
N3 C3 1.374(6) .
N3 C11 1.438(6) .
N3 C2 1.449(6) .
N4 C3 1.362(7) .
N4 C12 1.452(6) .
N4 C4 1.456(6) .
N5 C5 1.378(6) .
N5 C13 1.447(6) .
N5 C4 1.455(6) .
N6 C5 1.359(6) .
N6 C14 1.439(6) .
N6 C6 1.455(6) .
N7 C7 1.361(6) .
N7 C15 1.431(6) .
N7 C6 1.453(6) .
N8 C7 1.367(6) .
N8 C16 1.437(6) .
N8 C8 1.455(6) .
N9 C17 1.374(7) .
N9 C8 1.451(6) 3_665
N9 C9 1.451(6) .
N10 C17 1.367(6) .
N10 C18 1.456(7) .
N10 C10 1.457(6) .
N11 C19 1.365(7) .
N11 C11 1.448(6) .
N11 C18 1.449(7) .
N12 C19 1.357(7) .
N12 C20 1.441(7) .
N12 C12 1.456(6) .
N13 C21 1.359(6) .
N13 C20 1.449(7) .
N13 C13 1.448(6) .
N14 C21 1.381(7) .
N14 C22 1.439(6) .
N14 C14 1.459(6) .
N15 C23 1.373(6) .
N15 C15 1.456(6) .
N15 C22 1.461(6) .
N16 C23 1.354(6) .
N16 C24 1.448(6) 3_665
N16 C16 1.459(6) .
C8 N9 1.451(6) 3_665
C9 C10 1.544(7) .
C11 C12 1.533(7) .
C13 C14 1.558(7) .
C15 C16 1.560(7) .
C24 N16 1.448(6) 3_665
N1G C11G 1.25(3) .
N1G C12G 1.44(2) .
N2G C11G 1.33(3) .
N2G C13G 1.50(2) .
N3G C14G 1.15(3) .
N3G C15G 1.43(3) .
N4G C14G 1.46(3) .
N4G C16G 1.48(3) .
C1G C2G 1.386(13) .
C1G C9G 1.411(11) .
C2G C3G 1.405(12) .
C2G C11G 1.51(3) .
C3G C4G 1.399(12) .
C4G C10G 1.407(12) .
C5G C10G 1.392(11) .
C5G C6G 1.374(12) .
C6G C7G 1.403(12) .
C6G C14G 1.50(2) .
C7G C8G 1.396(11) .
C8G C9G 1.407(11) .
C9G C10G 1.421(12) .
C12G C13G 1.54(2) .
C15G C16G 1.58(3) .
N1G' C11' 1.37(4) .
N1G' C12' 1.50(2) .
N2G' C11' 1.23(4) .
N2G' C13' 1.45(3) .
N3G' C14' 1.34(3) .
N3G' C15' 1.67(5) .
N4G' C14' 1.21(3) .
N4G' C16' 1.57(4) .
C1' C2' 1.390(14) .
C1' C9' 1.421(13) .
C2' C11' 1.44(4) .
C2' C3' 1.403(14) .
C3' C4' 1.410(12) .
C4' C10' 1.405(12) .
C5' C6' 1.367(13) .
C5' C10' 1.400(12) .
C6' C7' 1.388(13) .
C6' C14' 1.46(2) .
C7' C8' 1.382(12) .
C8' C9' 1.395(12) .
C9' C10' 1.417(13) .
C12' C13' 1.48(4) .
C15' C16' 1.38(6) .
O8W O8' 1.56(4) .
O10W O10' 1.322(18) .
O11W O11' 1.22(4) .
O12W O12' 1.12(5) .
S1 O2S 1.377(15) .
S1 O1S 1.386(15) .
S1 O3S 1.399(16) .
S1 O4S 1.411(17) .
